data_7015563
loop_
_publ_author_name
'Singh, Nem'
'Elias, Anil J.'

_publ_section_title
;
 Palladacycles of novel bisoxazoline chelating ligands based on the
 dimeric cyclobutadiene linked cobalt sandwich compound
 [(\h5-Cp)Co(\h4-C4Ph3)]2.
;
_journal_issue 18
_journal_name_full 'Dalton transactions (Cambridge, England : 2003)'
_journal_page_first 4882
_journal_page_last 4891
_journal_paper_doi 10.1039/c0dt01737j
_journal_volume 40
_journal_year 2011
_chemical_absolute_configuration syn
_chemical_formula_moiety 'C66 H57 Cl Co2 N2 O2 Pd'
_chemical_formula_sum 'C66 H57 Cl Co2 N2 O2 Pd'
_chemical_formula_weight 1169.84
_chemical_name_systematic
;
?
;
_space_group_IT_number 4
_symmetry_cell_setting monoclinic
_symmetry_space_group_name_Hall 'P 2yb'
_symmetry_space_group_name_H-M 'P 1 21 1'
_atom_sites_solution_hydrogens geom
_atom_sites_solution_primary direct
_atom_sites_solution_secondary difmap
_audit_creation_method SHELXL-97
_cell_angle_alpha 90.00
_cell_angle_beta 107.687(2)
_cell_angle_gamma 90.00
_cell_formula_units_Z 2
_cell_length_a 14.0227(11)
_cell_length_b 12.1489(10)
_cell_length_c 16.2870(13)
_cell_measurement_reflns_used 7035
_cell_measurement_temperature 100(2)
_cell_measurement_theta_max 28.17
_cell_measurement_theta_min 2.29
_cell_volume 2643.5(4)
_computing_cell_refinement 'Bruker SMART'
_computing_data_collection 'Bruker SMART'
_computing_data_reduction 'Bruker SAINT'
_computing_molecular_graphics 'Bruker SHELXTL'
_computing_publication_material 'Bruker SHELXTL'
_computing_structure_refinement 'SHELXL-97 (Sheldrick, 1997)'
_computing_structure_solution 'SHELXS-97 (Sheldrick, 1990)'
_diffrn_ambient_temperature 100(2)
_diffrn_measured_fraction_theta_full 1.000
_diffrn_measured_fraction_theta_max 1.000
_diffrn_measurement_device_type 'CCD area detector'
_diffrn_measurement_method 'phi and omega scans'
_diffrn_radiation_monochromator graphite
_diffrn_radiation_source 'fine-focus sealed tube'
_diffrn_radiation_type MoK\a
_diffrn_radiation_wavelength 0.71073
_diffrn_reflns_av_R_equivalents 0.0923
_diffrn_reflns_av_sigmaI/netI 0.1245
_diffrn_reflns_limit_h_max 16
_diffrn_reflns_limit_h_min -16
_diffrn_reflns_limit_k_max 14
_diffrn_reflns_limit_k_min -14
_diffrn_reflns_limit_l_max 19
_diffrn_reflns_limit_l_min -19
_diffrn_reflns_number 25709
_diffrn_reflns_theta_full 25.50
_diffrn_reflns_theta_max 25.50
_diffrn_reflns_theta_min 1.31
_exptl_absorpt_coefficient_mu 1.056
_exptl_absorpt_correction_T_max 0.881
_exptl_absorpt_correction_T_min 0.810
_exptl_absorpt_correction_type multi-scan
_exptl_absorpt_process_details '(SADABS; Bruker, 2000)'
_exptl_crystal_colour red
_exptl_crystal_density_diffrn 1.470
_exptl_crystal_density_method 'not measured'
_exptl_crystal_description block
_exptl_crystal_F_000 1200.0
_exptl_crystal_size_max 0.248
_exptl_crystal_size_mid 0.162
_exptl_crystal_size_min 0.124
_refine_diff_density_max 1.024
_refine_diff_density_min -0.666
_refine_diff_density_rms 0.092
_refine_ls_abs_structure_details 'Flack H D (1983), Acta Cryst. A39, 876-881'
_refine_ls_abs_structure_Flack -0.046(17)
_refine_ls_extinction_method none
_refine_ls_goodness_of_fit_ref 0.879
_refine_ls_hydrogen_treatment constr
_refine_ls_matrix_type full
_refine_ls_number_parameters 673
_refine_ls_number_reflns 9833
_refine_ls_number_restraints 1
_refine_ls_restrained_S_all 0.879
_refine_ls_R_factor_all 0.0653
_refine_ls_R_factor_gt 0.0514
_refine_ls_shift/su_max 0.000
_refine_ls_shift/su_mean 0.005
_refine_ls_structure_factor_coef Fsqd
_refine_ls_weighting_details 'calc w=1/[\s^2^(Fo^2^)+(0.0234P)^2^+0.0000P] where P=(Fo^2^+2Fc^2^)/3'
_refine_ls_weighting_scheme calc
_refine_ls_wR_factor_gt 0.0831
_refine_ls_wR_factor_ref 0.0873
_reflns_number_gt 8001
_reflns_number_total 9833
_reflns_threshold_expression >2sigma(I)
_cod_data_source_file c0dt01737j.txt
_cod_data_source_block 5
_cod_depositor_comments
;
The following automatic conversions were performed:
'_symmetry_cell_setting' value 'Monoclinic' changed to 'monoclinic'
according to '/home/saulius/struct/CIF-dictionaries/cif_core.dic'
dictionary named 'cif_core.dic' version 2.4.1 from 2010-06-29.

Automatic conversion script
Id: cif_fix_enum 1555 2011-01-17 13:19:09Z saulius 
;
_cod_original_sg_symbol_Hall P2yb
_cod_original_sg_symbol_H-M P21
_cod_database_code 7015563

loop_
_symmetry_equiv_pos_as_xyz
'x, y, z'
'-x, y+1/2, -z'

loop_
_atom_site_label
_atom_site_type_symbol
_atom_site_fract_x
_atom_site_fract_y
_atom_site_fract_z
_atom_site_U_iso_or_equiv
_atom_site_adp_type
_atom_site_occupancy
_atom_site_symmetry_multiplicity
_atom_site_calc_flag
_atom_site_refinement_flags
_atom_site_disorder_assembly
_atom_site_disorder_group
Pd1 Pd 0.59555(3) 0.13736(4) 0.77640(3) 0.01387(10) Uani 1 1 d . . .
Co1 Co 0.70369(5) 0.06352(6) 0.60055(5) 0.01472(19) Uani 1 1 d . . .
Co2 Co 0.93144(5) 0.21292(7) 0.83797(5) 0.01538(19) Uani 1 1 d . . .
Cl1 Cl 0.58846(9) 0.14136(16) 0.92116(8) 0.0217(3) Uani 1 1 d . . .
O1 O 0.5308(3) -0.1627(3) 0.6575(3) 0.0242(10) Uani 1 1 d . . .
O2 O 0.7350(3) 0.4452(3) 0.7980(3) 0.0230(10) Uani 1 1 d . . .
N1 N 0.5548(3) -0.0246(4) 0.7517(3) 0.0150(11) Uani 1 1 d . . .
N2 N 0.6399(3) 0.2945(4) 0.7807(3) 0.0157(11) Uani 1 1 d . . .
C1 C 0.5671(4) 0.0229(5) 0.6166(4) 0.0169(14) Uani 1 1 d . . .
C2 C 0.5949(3) 0.1275(6) 0.6550(3) 0.0154(13) Uani 1 1 d . . .
C3 C 0.6056(4) 0.1974(5) 0.5875(3) 0.0175(13) Uani 1 1 d . . .
H3 H 0.6250 0.2752 0.5937 0.021 Uiso 1 1 calc R . .
C4 C 0.5821(3) 0.1351(7) 0.5096(3) 0.0202(12) Uani 1 1 d . . .
H4 H 0.5816 0.1632 0.4530 0.024 Uiso 1 1 calc R . .
C5 C 0.5588(4) 0.0270(6) 0.5275(4) 0.025(2) Uani 1.00(2) 1 d . . .
H5 H 0.5378 -0.0333 0.4859 0.030 Uiso 0.99(10) 1 calc PR . .
C6 C 0.8522(4) 0.0719(5) 0.6610(3) 0.0146(13) Uani 1 1 d . . .
C7 C 0.8113(4) -0.0413(5) 0.6594(4) 0.0147(13) Uani 1 1 d . . .
C8 C 0.7906(4) -0.0430(5) 0.5645(4) 0.0148(14) Uani 1 1 d . . .
C9 C 0.8295(4) 0.0683(5) 0.5675(3) 0.0147(13) Uani 1 1 d . . .
C10 C 0.5505(4) -0.0555(5) 0.6752(4) 0.0175(14) Uani 1 1 d . . .
C11 C 0.5214(5) -0.2124(5) 0.7354(4) 0.0317(17) Uani 1 1 d . . .
H11A H 0.5716 -0.2692 0.7559 0.038 Uiso 1 1 calc R . .
H11B H 0.4557 -0.2453 0.7247 0.038 Uiso 1 1 calc R . .
C12 C 0.5365(5) -0.1193(5) 0.8025(4) 0.0231(15) Uani 1 1 d . . .
H12 H 0.5981 -0.1341 0.8493 0.028 Uiso 1 1 calc R . .
C13 C 0.4518(4) -0.1034(5) 0.8411(4) 0.0278(16) Uani 1 1 d . . .
H13 H 0.4733 -0.0472 0.8861 0.033 Uiso 1 1 calc R . .
C14 C 0.4336(5) -0.2075(5) 0.8837(4) 0.0321(17) Uani 1 1 d . . .
H14A H 0.4020 -0.2607 0.8404 0.048 Uiso 1 1 calc R . .
H14B H 0.3908 -0.1921 0.9184 0.048 Uiso 1 1 calc R . .
H14C H 0.4962 -0.2362 0.9194 0.048 Uiso 1 1 calc R . .
C15 C 0.3562(5) -0.0624(6) 0.7761(5) 0.047(2) Uani 1 1 d . . .
H15A H 0.3639 0.0137 0.7633 0.071 Uiso 1 1 calc R . .
H15B H 0.3015 -0.0698 0.7997 0.071 Uiso 1 1 calc R . .
H15C H 0.3426 -0.1050 0.7242 0.071 Uiso 1 1 calc R . .
C16 C 0.8160(4) 0.2861(5) 0.8708(3) 0.0139(13) Uani 1 1 d . . .
C17 C 0.9070(4) 0.3424(5) 0.9094(4) 0.0217(15) Uani 1 1 d . . .
H17 H 0.9206 0.4201 0.9013 0.026 Uiso 1 1 calc R . .
C18 C 0.9730(4) 0.2679(6) 0.9630(4) 0.0217(15) Uani 1 1 d . . .
H18 H 1.0417 0.2847 0.9980 0.026 Uiso 1 1 calc R . .
C19 C 0.9259(4) 0.1655(5) 0.9594(4) 0.0238(18) Uani 1 1 d . . .
H19 H 0.9559 0.0989 0.9907 0.029 Uiso 1 1 calc R . .
C20 C 0.8280(4) 0.1747(5) 0.9021(3) 0.0178(15) Uani 1 1 d . . .
H20 H 0.7774 0.1163 0.8868 0.021 Uiso 1 1 calc R . .
C21 C 0.9240(3) 0.1412(6) 0.7261(3) 0.0133(11) Uani 1 1 d . . .
C22 C 0.9577(4) 0.2553(5) 0.7299(3) 0.0156(14) Uani 1 1 d . . .
C23 C 1.0501(4) 0.2285(5) 0.7977(3) 0.0136(13) Uani 1 1 d . . .
C24 C 1.0185(4) 0.1124(5) 0.7945(3) 0.0154(15) Uani 1 1 d . . .
C25 C 0.7258(4) 0.3371(5) 0.8140(4) 0.0182(14) Uani 1 1 d . . .
C26 C 0.6407(4) 0.4757(5) 0.7339(4) 0.0232(15) Uani 1 1 d . . .
H26A H 0.6489 0.4806 0.6770 0.028 Uiso 1 1 calc R . .
H26B H 0.6170 0.5460 0.7482 0.028 Uiso 1 1 calc R . .
C27 C 0.5684(4) 0.3846(5) 0.7372(4) 0.0180(14) Uani 1 1 d . . .
H27 H 0.5317 0.3618 0.6784 0.022 Uiso 1 1 calc R . .
C28 C 0.4949(4) 0.4093(5) 0.7860(4) 0.0219(15) Uani 1 1 d . . .
H28 H 0.4616 0.3401 0.7919 0.026 Uiso 1 1 calc R . .
C29 C 0.4149(4) 0.4877(5) 0.7331(4) 0.0340(17) Uani 1 1 d . . .
H29A H 0.4453 0.5566 0.7266 0.051 Uiso 1 1 calc R . .
H29B H 0.3655 0.4996 0.7621 0.051 Uiso 1 1 calc R . .
H29C H 0.3835 0.4563 0.6773 0.051 Uiso 1 1 calc R . .
C30 C 0.5454(4) 0.4535(5) 0.8766(4) 0.0272(16) Uani 1 1 d . . .
H30A H 0.5863 0.3968 0.9112 0.041 Uiso 1 1 calc R . .
H30B H 0.4953 0.4758 0.9023 0.041 Uiso 1 1 calc R . .
H30C H 0.5866 0.5155 0.8734 0.041 Uiso 1 1 calc R . .
C31 C 0.8102(4) -0.1254(5) 0.7227(3) 0.0149(13) Uani 1 1 d . . .
C32 C 0.7947(4) -0.1012(5) 0.8011(4) 0.0191(14) Uani 1 1 d . . .
H32 H 0.7842 -0.0285 0.8142 0.023 Uiso 1 1 calc R . .
C33 C 0.7948(4) -0.1820(6) 0.8594(4) 0.0225(15) Uani 1 1 d . . .
H33 H 0.7847 -0.1639 0.9116 0.027 Uiso 1 1 calc R . .
C34 C 0.8098(4) -0.2917(6) 0.8411(4) 0.0268(15) Uani 1 1 d . . .
H34 H 0.8092 -0.3468 0.8806 0.032 Uiso 1 1 calc R . .
C35 C 0.8255(4) -0.3173(5) 0.7635(4) 0.0257(16) Uani 1 1 d . . .
H35 H 0.8356 -0.3902 0.7507 0.031 Uiso 1 1 calc R . .
C36 C 0.8262(4) -0.2367(5) 0.7057(4) 0.0200(14) Uani 1 1 d . . .
H36 H 0.8374 -0.2553 0.6540 0.024 Uiso 1 1 calc R . .
C37 C 0.7582(4) -0.1280(5) 0.4979(4) 0.0172(14) Uani 1 1 d . . .
C38 C 0.8023(4) -0.1333(5) 0.4318(4) 0.0191(14) Uani 1 1 d . . .
H38 H 0.8514 -0.0824 0.4306 0.023 Uiso 1 1 calc R . .
C39 C 0.7745(5) -0.2126(6) 0.3682(4) 0.0299(17) Uani 1 1 d . . .
H39 H 0.8050 -0.2158 0.3249 0.036 Uiso 1 1 calc R . .
C40 C 0.7009(4) -0.2869(6) 0.3699(4) 0.0304(16) Uani 1 1 d . . .
H40 H 0.6805 -0.3393 0.3264 0.036 Uiso 1 1 calc R . .
C41 C 0.6573(4) -0.2847(6) 0.4344(4) 0.0293(15) Uani 1 1 d . . .
H41 H 0.6084 -0.3362 0.4350 0.035 Uiso 1 1 calc R . .
C42 C 0.6856(4) -0.2068(5) 0.4985(4) 0.0210(14) Uani 1 1 d . . .
H42 H 0.6562 -0.2064 0.5426 0.025 Uiso 1 1 calc R . .
C43 C 0.8498(4) 0.1401(6) 0.5020(3) 0.0171(11) Uani 1 1 d . . .
C44 C 0.7839(4) 0.1435(6) 0.4179(3) 0.0210(12) Uani 1 1 d . . .
H44 H 0.7280 0.0979 0.4032 0.025 Uiso 1 1 calc R . .
C45 C 0.7995(4) 0.2116(6) 0.3570(4) 0.0305(16) Uani 1 1 d . . .
H45 H 0.7556 0.2101 0.3012 0.037 Uiso 1 1 calc R . .
C46 C 0.8793(5) 0.2827(6) 0.3771(4) 0.0318(17) Uani 1 1 d . . .
H46 H 0.8874 0.3324 0.3363 0.038 Uiso 1 1 calc R . .
C47 C 0.9473(5) 0.2793(6) 0.4584(4) 0.0296(16) Uani 1 1 d . . .
H47 H 1.0024 0.3261 0.4724 0.036 Uiso 1 1 calc R . .
C48 C 0.9340(4) 0.2062(5) 0.5199(4) 0.0206(14) Uani 1 1 d . . .
H48 H 0.9823 0.2017 0.5735 0.025 Uiso 1 1 calc R . .
C49 C 0.9248(4) 0.3540(5) 0.6775(4) 0.0159(14) Uani 1 1 d . . .
C50 C 0.8257(4) 0.3649(5) 0.6262(4) 0.0259(16) Uani 1 1 d . . .
H50 H 0.7792 0.3113 0.6285 0.031 Uiso 1 1 calc R . .
C51 C 0.7955(5) 0.4542(5) 0.5720(4) 0.0289(16) Uani 1 1 d . . .
H51 H 0.7287 0.4611 0.5394 0.035 Uiso 1 1 calc R . .
C52 C 0.8628(5) 0.5325(5) 0.5656(4) 0.0274(16) Uani 1 1 d . . .
H52 H 0.8426 0.5914 0.5279 0.033 Uiso 1 1 calc R . .
C53 C 0.9613(5) 0.5228(5) 0.6161(4) 0.0260(16) Uani 1 1 d . . .
H53 H 1.0077 0.5760 0.6126 0.031 Uiso 1 1 calc R . .
C54 C 0.9914(4) 0.4357(5) 0.6710(4) 0.0201(14) Uani 1 1 d . . .
H54 H 1.0579 0.4311 0.7048 0.024 Uiso 1 1 calc R . .
C55 C 1.1433(4) 0.2860(5) 0.8442(3) 0.0167(14) Uani 1 1 d . . .
C56 C 1.1427(4) 0.3933(6) 0.8767(4) 0.0240(16) Uani 1 1 d . . .
H56 H 1.0822 0.4303 0.8664 0.029 Uiso 1 1 calc R . .
C57 C 1.2289(5) 0.4439(6) 0.9227(4) 0.0286(17) Uani 1 1 d . . .
H57 H 1.2265 0.5144 0.9443 0.034 Uiso 1 1 calc R . .
C58 C 1.3194(5) 0.3913(6) 0.9375(4) 0.0322(18) Uani 1 1 d . . .
H58 H 1.3779 0.4259 0.9699 0.039 Uiso 1 1 calc R . .
C59 C 1.3238(4) 0.2869(6) 0.9042(4) 0.0295(17) Uani 1 1 d . . .
H59 H 1.3849 0.2515 0.9130 0.035 Uiso 1 1 calc R . .
C60 C 1.2349(4) 0.2366(5) 0.8576(3) 0.0217(15) Uani 1 1 d . . .
H60 H 1.2375 0.1669 0.8346 0.026 Uiso 1 1 calc R . .
C61 C 1.0675(4) 0.0125(5) 0.8358(4) 0.0150(14) Uani 1 1 d . . .
C62 C 1.1407(4) 0.0185(5) 0.9172(4) 0.0238(15) Uani 1 1 d . . .
H62 H 1.1527 0.0853 0.9464 0.029 Uiso 1 1 calc R . .
C63 C 1.1944(4) -0.0730(6) 0.9537(4) 0.0328(18) Uani 1 1 d . . .
H63 H 1.2434 -0.0671 1.0068 0.039 Uiso 1 1 calc R . .
C64 C 1.1768(4) -0.1723(6) 0.9131(4) 0.0303(17) Uani 1 1 d . . .
H64 H 1.2132 -0.2341 0.9384 0.036 Uiso 1 1 calc R . .
C65 C 1.1052(4) -0.1804(6) 0.8348(4) 0.0277(16) Uani 1 1 d . . .
H65 H 1.0921 -0.2483 0.8074 0.033 Uiso 1 1 calc R . .
C66 C 1.0521(4) -0.0889(5) 0.7960(4) 0.0223(15) Uani 1 1 d . . .
H66 H 1.0050 -0.0957 0.7419 0.027 Uiso 1 1 calc R . .

loop_
_atom_site_aniso_label
_atom_site_aniso_U_11
_atom_site_aniso_U_22
_atom_site_aniso_U_33
_atom_site_aniso_U_23
_atom_site_aniso_U_13
_atom_site_aniso_U_12
Pd1 0.0134(2) 0.0117(2) 0.0162(2) -0.0002(2) 0.00392(17) -0.0002(2)
Co1 0.0120(4) 0.0163(5) 0.0145(4) -0.0008(4) 0.0019(3) 0.0003(4)
Co2 0.0122(4) 0.0204(5) 0.0129(4) -0.0023(4) 0.0027(3) -0.0006(4)
Cl1 0.0241(7) 0.0227(8) 0.0198(7) -0.0026(9) 0.0092(6) -0.0035(9)
O1 0.025(2) 0.016(2) 0.033(3) -0.005(2) 0.011(2) -0.0067(19)
O2 0.023(2) 0.016(2) 0.031(3) 0.001(2) 0.009(2) -0.0016(19)
N1 0.020(3) 0.005(3) 0.020(3) 0.001(2) 0.005(2) -0.001(2)
N2 0.019(3) 0.010(3) 0.018(3) -0.001(2) 0.005(2) 0.001(2)
C1 0.010(3) 0.022(4) 0.019(3) -0.005(3) 0.005(3) 0.001(3)
C2 0.009(3) 0.016(3) 0.019(3) 0.006(3) 0.001(2) 0.007(3)
C3 0.012(3) 0.016(3) 0.022(3) 0.003(3) 0.003(3) 0.003(3)
C4 0.015(3) 0.031(3) 0.012(3) 0.003(4) 0.000(2) 0.013(4)
C5 0.005(3) 0.033(5) 0.031(4) -0.009(3) -0.002(3) 0.000(3)
C6 0.014(3) 0.016(3) 0.017(3) 0.002(3) 0.009(2) 0.004(3)
C7 0.004(3) 0.024(4) 0.014(3) -0.004(3) -0.001(2) 0.007(3)
C8 0.006(3) 0.024(4) 0.016(3) -0.009(3) 0.004(2) -0.001(3)
C9 0.011(3) 0.018(3) 0.012(3) -0.005(3) 0.000(2) 0.002(3)
C10 0.007(3) 0.015(4) 0.027(4) -0.004(3) 0.001(3) -0.001(3)
C11 0.039(4) 0.022(4) 0.036(4) -0.001(3) 0.015(3) -0.005(3)
C12 0.020(4) 0.021(4) 0.026(4) 0.000(3) 0.004(3) -0.003(3)
C13 0.028(4) 0.021(4) 0.034(4) 0.002(3) 0.009(3) -0.006(3)
C14 0.036(4) 0.027(4) 0.034(4) 0.008(3) 0.011(3) -0.004(3)
C15 0.024(4) 0.034(5) 0.081(6) 0.030(4) 0.012(4) 0.004(3)
C16 0.013(3) 0.021(4) 0.009(3) -0.002(3) 0.006(2) -0.001(3)
C17 0.020(3) 0.022(4) 0.026(4) -0.014(3) 0.011(3) -0.008(3)
C18 0.013(3) 0.043(4) 0.009(3) -0.012(3) 0.002(3) -0.002(3)
C19 0.016(3) 0.041(5) 0.016(3) 0.002(3) 0.006(3) 0.013(3)
C20 0.016(3) 0.029(4) 0.011(3) 0.000(3) 0.009(2) -0.001(3)
C21 0.011(3) 0.015(3) 0.016(3) 0.007(3) 0.008(2) 0.004(3)
C22 0.013(3) 0.020(4) 0.012(3) -0.006(3) 0.002(2) -0.002(3)
C23 0.014(3) 0.017(4) 0.014(3) -0.002(3) 0.010(3) -0.003(3)
C24 0.014(3) 0.025(4) 0.009(3) -0.004(3) 0.005(2) -0.001(3)
C25 0.026(3) 0.012(3) 0.021(3) -0.004(3) 0.013(3) 0.000(3)
C26 0.028(4) 0.010(3) 0.032(4) 0.007(3) 0.009(3) 0.008(3)
C27 0.014(3) 0.016(4) 0.017(3) -0.001(3) -0.005(3) 0.001(3)
C28 0.014(3) 0.015(4) 0.032(4) 0.003(3) 0.000(3) 0.005(3)
C29 0.022(4) 0.023(4) 0.051(5) -0.002(4) 0.003(3) 0.007(3)
C30 0.025(4) 0.029(4) 0.026(4) 0.002(3) 0.007(3) 0.006(3)
C31 0.013(3) 0.016(3) 0.015(3) -0.005(3) 0.003(3) 0.001(3)
C32 0.019(3) 0.019(4) 0.017(3) 0.004(3) 0.003(3) 0.002(3)
C33 0.014(3) 0.039(5) 0.012(3) 0.003(3) 0.001(3) 0.000(3)
C34 0.021(3) 0.032(4) 0.025(3) 0.010(3) 0.004(3) -0.005(3)
C35 0.026(4) 0.022(4) 0.026(4) 0.001(3) 0.004(3) -0.005(3)
C36 0.017(3) 0.022(4) 0.021(3) 0.002(3) 0.006(3) -0.004(3)
C37 0.014(3) 0.017(4) 0.017(3) 0.001(3) -0.001(3) 0.004(3)
C38 0.020(3) 0.023(4) 0.014(3) -0.002(3) 0.004(3) 0.001(3)
C39 0.033(4) 0.039(5) 0.018(4) -0.005(3) 0.008(3) 0.010(3)
C40 0.027(4) 0.025(4) 0.034(4) -0.015(3) 0.001(3) 0.006(3)
C41 0.015(3) 0.022(4) 0.042(4) -0.009(4) -0.004(3) 0.001(3)
C42 0.016(3) 0.022(4) 0.026(4) -0.004(3) 0.007(3) 0.004(3)
C43 0.018(3) 0.017(3) 0.017(3) -0.002(3) 0.006(2) -0.002(3)
C44 0.019(3) 0.024(3) 0.020(3) -0.001(4) 0.005(2) -0.002(4)
C45 0.031(4) 0.039(4) 0.020(3) 0.009(4) 0.006(3) 0.000(4)
C46 0.040(4) 0.029(4) 0.028(4) 0.006(3) 0.013(3) -0.001(3)
C47 0.032(4) 0.030(4) 0.032(4) -0.005(3) 0.017(3) -0.009(3)
C48 0.018(3) 0.027(4) 0.016(3) -0.004(3) 0.005(3) 0.000(3)
C49 0.015(3) 0.021(4) 0.013(3) -0.002(3) 0.006(3) 0.004(3)
C50 0.026(4) 0.025(4) 0.028(4) -0.002(3) 0.010(3) -0.004(3)
C51 0.030(4) 0.029(4) 0.025(4) 0.007(3) 0.005(3) 0.013(3)
C52 0.037(4) 0.022(4) 0.025(4) 0.008(3) 0.012(3) 0.009(3)
C53 0.028(4) 0.021(4) 0.029(4) 0.001(3) 0.009(3) -0.006(3)
C54 0.020(3) 0.018(4) 0.020(3) 0.001(3) 0.003(3) -0.002(3)
C55 0.015(3) 0.026(4) 0.010(3) 0.000(3) 0.004(2) 0.000(3)
C56 0.018(3) 0.031(4) 0.026(4) -0.007(3) 0.009(3) -0.007(3)
C57 0.030(4) 0.032(4) 0.027(4) -0.011(3) 0.014(3) -0.021(3)
C58 0.026(4) 0.051(5) 0.016(4) -0.004(3) 0.001(3) -0.019(4)
C59 0.012(3) 0.052(5) 0.021(4) 0.011(3) 0.000(3) -0.002(3)
C60 0.024(3) 0.025(4) 0.018(3) 0.000(3) 0.009(3) -0.006(3)
C61 0.012(3) 0.021(4) 0.014(3) 0.005(3) 0.007(3) -0.002(3)
C62 0.019(3) 0.030(4) 0.022(4) 0.008(3) 0.004(3) -0.002(3)
C63 0.018(4) 0.056(5) 0.022(4) 0.021(4) 0.004(3) 0.000(4)
C64 0.020(4) 0.036(5) 0.037(4) 0.019(4) 0.010(3) 0.010(3)
C65 0.026(4) 0.026(4) 0.035(4) 0.008(3) 0.014(3) 0.000(3)
C66 0.017(3) 0.025(4) 0.027(4) 0.007(3) 0.009(3) 0.006(3)

loop_
_atom_type_symbol
_atom_type_description
_atom_type_scat_dispersion_real
_atom_type_scat_dispersion_imag
_atom_type_scat_source
C C 0.0033 0.0016 'International Tables Vol C Tables 4.2.6.8 and 6.1.1.4'
H H 0.0000 0.0000 'International Tables Vol C Tables 4.2.6.8 and 6.1.1.4'
N N 0.0061 0.0033 'International Tables Vol C Tables 4.2.6.8 and 6.1.1.4'
O O 0.0106 0.0060 'International Tables Vol C Tables 4.2.6.8 and 6.1.1.4'
Cl Cl 0.1484 0.1585 'International Tables Vol C Tables 4.2.6.8 and 6.1.1.4'
Co Co 0.3494 0.9721 'International Tables Vol C Tables 4.2.6.8 and 6.1.1.4'
Pd Pd -0.9988 1.0072 'International Tables Vol C Tables 4.2.6.8 and 6.1.1.4'

loop_
_geom_angle_atom_site_label_1
_geom_angle_atom_site_label_2
_geom_angle_atom_site_label_3
_geom_angle
_geom_angle_site_symmetry_1
_geom_angle_site_symmetry_3
_geom_angle_publ_flag
C2 Pd1 N2 90.0(2) . . ?
C2 Pd1 N1 80.2(3) . . ?
N2 Pd1 N1 170.06(19) . . ?
C2 Pd1 Cl1 176.57(19) . . ?
N2 Pd1 Cl1 92.96(14) . . ?
N1 Pd1 Cl1 96.89(14) . . ?
C8 Co1 C7 43.9(2) . . ?
C8 Co1 C9 42.8(2) . . ?
C7 Co1 C9 62.9(2) . . ?
C8 Co1 C6 62.7(2) . . ?
C7 Co1 C6 43.6(2) . . ?
C9 Co1 C6 42.7(2) . . ?
C8 Co1 C5 105.9(2) . . ?
C7 Co1 C5 127.6(3) . . ?
C9 Co1 C5 130.2(2) . . ?
C6 Co1 C5 168.6(2) . . ?
C8 Co1 C1 123.8(2) . . ?
C7 Co1 C1 112.5(2) . . ?
C9 Co1 C1 165.6(2) . . ?
C6 Co1 C1 143.9(2) . . ?
C5 Co1 C1 40.2(2) . . ?
C8 Co1 C4 120.4(2) . . ?
C7 Co1 C4 162.0(3) . . ?
C9 Co1 C4 113.3(2) . . ?
C6 Co1 C4 145.9(3) . . ?
C5 Co1 C4 39.6(3) . . ?
C1 Co1 C4 66.4(2) . . ?
C8 Co1 C3 156.6(2) . . ?
C7 Co1 C3 157.6(2) . . ?
C9 Co1 C3 123.8(2) . . ?
C6 Co1 C3 123.9(2) . . ?
C5 Co1 C3 67.0(2) . . ?
C1 Co1 C3 66.1(2) . . ?
C4 Co1 C3 40.0(2) . . ?
C8 Co1 C2 160.5(3) . . ?
C7 Co1 C2 124.6(2) . . ?
C9 Co1 C2 154.8(3) . . ?
C6 Co1 C2 122.8(2) . . ?
C5 Co1 C2 67.4(2) . . ?
C1 Co1 C2 39.4(2) . . ?
C4 Co1 C2 66.9(2) . . ?
C3 Co1 C2 39.6(2) . . ?
C22 Co2 C23 43.4(2) . . ?
C22 Co2 C21 43.2(2) . . ?
C23 Co2 C21 63.5(2) . . ?
C22 Co2 C24 62.9(2) . . ?
C23 Co2 C24 43.5(2) . . ?
C21 Co2 C24 43.8(2) . . ?
C22 Co2 C17 114.6(2) . . ?
C23 Co2 C17 114.8(2) . . ?
C21 Co2 C17 152.2(3) . . ?
C24 Co2 C17 153.6(2) . . ?
C22 Co2 C18 136.6(3) . . ?
C23 Co2 C18 106.6(2) . . ?
C21 Co2 C18 165.8(2) . . ?
C24 Co2 C18 122.0(2) . . ?
C17 Co2 C18 39.8(2) . . ?
C22 Co2 C16 119.6(2) . . ?
C23 Co2 C16 148.8(2) . . ?
C21 Co2 C16 126.9(2) . . ?
C24 Co2 C16 165.7(2) . . ?
C17 Co2 C16 40.4(2) . . ?
C18 Co2 C16 67.0(2) . . ?
C22 Co2 C20 148.6(2) . . ?
C23 Co2 C20 167.0(2) . . ?
C21 Co2 C20 120.7(2) . . ?
C24 Co2 C20 129.4(2) . . ?
C17 Co2 C20 67.9(2) . . ?
C18 Co2 C20 66.8(2) . . ?
C16 Co2 C20 40.7(2) . . ?
C22 Co2 C19 171.8(2) . . ?
C23 Co2 C19 128.3(2) . . ?
C21 Co2 C19 137.7(3) . . ?
C24 Co2 C19 111.7(2) . . ?
C17 Co2 C19 67.2(2) . . ?
C18 Co2 C19 39.6(2) . . ?
C16 Co2 C19 67.3(2) . . ?
C20 Co2 C19 39.60(19) . . ?
C10 O1 C11 106.5(5) . . ?
C25 O2 C26 105.4(4) . . ?
C10 N1 C12 110.4(5) . . ?
C10 N1 Pd1 113.5(4) . . ?
C12 N1 Pd1 135.9(4) . . ?
C25 N2 C27 108.2(5) . . ?
C25 N2 Pd1 130.3(4) . . ?
C27 N2 Pd1 121.4(3) . . ?
C10 C1 C2 112.6(5) . . ?
C10 C1 C5 137.1(6) . . ?
C2 C1 C5 110.2(5) . . ?
C10 C1 Co1 126.4(4) . . ?
C2 C1 Co1 72.6(3) . . ?
C5 C1 Co1 69.8(3) . . ?
C1 C2 C3 105.8(5) . . ?
C1 C2 Pd1 114.4(5) . . ?
C3 C2 Pd1 139.6(5) . . ?
C1 C2 Co1 67.9(3) . . ?
C3 C2 Co1 69.0(3) . . ?
Pd1 C2 Co1 130.7(3) . . ?
C4 C3 C2 108.6(6) . . ?
C4 C3 Co1 69.3(3) . . ?
C2 C3 Co1 71.4(3) . . ?
C4 C3 H3 125.7 . . ?
C2 C3 H3 125.7 . . ?
Co1 C3 H3 125.7 . . ?
C5 C4 C3 108.4(5) . . ?
C5 C4 Co1 69.7(3) . . ?
C3 C4 Co1 70.8(3) . . ?
C5 C4 H4 125.8 . . ?
C3 C4 H4 125.8 . . ?
Co1 C4 H4 125.8 . . ?
C4 C5 C1 107.0(6) . . ?
C4 C5 Co1 70.7(3) . . ?
C1 C5 Co1 70.0(3) . . ?
C4 C5 H5 126.5 . . ?
C1 C5 H5 126.5 . . ?
Co1 C5 H5 126.5 . . ?
C9 C6 C21 130.4(5) . . ?
C9 C6 C7 89.6(4) . . ?
C21 C6 C7 135.4(5) . . ?
C9 C6 Co1 67.9(3) . . ?
C21 C6 Co1 138.9(4) . . ?
C7 C6 Co1 67.0(3) . . ?
C31 C7 C8 133.4(5) . . ?
C31 C7 C6 136.4(5) . . ?
C8 C7 C6 89.1(4) . . ?
C31 C7 Co1 128.5(4) . . ?
C8 C7 Co1 68.0(3) . . ?
C6 C7 Co1 69.4(3) . . ?
C9 C8 C37 135.1(5) . . ?
C9 C8 C7 90.0(4) . . ?
C37 C8 C7 134.4(5) . . ?
C9 C8 Co1 69.0(3) . . ?
C37 C8 Co1 126.7(4) . . ?
C7 C8 Co1 68.1(3) . . ?
C8 C9 C6 91.3(5) . . ?
C8 C9 C43 133.0(5) . . ?
C6 C9 C43 135.3(5) . . ?
C8 C9 Co1 68.2(3) . . ?
C6 C9 Co1 69.4(3) . . ?
C43 C9 Co1 126.4(4) . . ?
N1 C10 O1 116.0(5) . . ?
N1 C10 C1 119.2(6) . . ?
O1 C10 C1 124.9(6) . . ?
O1 C11 C12 106.6(5) . . ?
O1 C11 H11A 110.4 . . ?
C12 C11 H11A 110.4 . . ?
O1 C11 H11B 110.4 . . ?
C12 C11 H11B 110.4 . . ?
H11A C11 H11B 108.6 . . ?
N1 C12 C13 114.9(5) . . ?
N1 C12 C11 100.6(5) . . ?
C13 C12 C11 115.6(5) . . ?
N1 C12 H12 108.4 . . ?
C13 C12 H12 108.4 . . ?
C11 C12 H12 108.4 . . ?
C14 C13 C12 110.5(5) . . ?
C14 C13 C15 111.1(5) . . ?
C12 C13 C15 113.0(5) . . ?
C14 C13 H13 107.3 . . ?
C12 C13 H13 107.3 . . ?
C15 C13 H13 107.3 . . ?
C13 C14 H14A 109.5 . . ?
C13 C14 H14B 109.5 . . ?
H14A C14 H14B 109.5 . . ?
C13 C14 H14C 109.5 . . ?
H14A C14 H14C 109.5 . . ?
H14B C14 H14C 109.5 . . ?
C13 C15 H15A 109.5 . . ?
C13 C15 H15B 109.5 . . ?
H15A C15 H15B 109.5 . . ?
C13 C15 H15C 109.5 . . ?
H15A C15 H15C 109.5 . . ?
H15B C15 H15C 109.5 . . ?
C17 C16 C20 107.8(5) . . ?
C17 C16 C25 124.5(6) . . ?
C20 C16 C25 127.6(5) . . ?
C17 C16 Co2 69.5(3) . . ?
C20 C16 Co2 70.7(3) . . ?
C25 C16 Co2 128.3(4) . . ?
C18 C17 C16 107.5(6) . . ?
C18 C17 Co2 70.4(3) . . ?
C16 C17 Co2 70.1(3) . . ?
C18 C17 H17 126.2 . . ?
C16 C17 H17 126.2 . . ?
Co2 C17 H17 126.2 . . ?
C17 C18 C19 109.6(5) . . ?
C17 C18 Co2 69.9(3) . . ?
C19 C18 Co2 71.4(3) . . ?
C17 C18 H18 125.2 . . ?
C19 C18 H18 125.2 . . ?
Co2 C18 H18 125.2 . . ?
C18 C19 C20 108.0(5) . . ?
C18 C19 Co2 69.0(3) . . ?
C20 C19 Co2 70.1(3) . . ?
C18 C19 H19 126.0 . . ?
C20 C19 H19 126.0 . . ?
Co2 C19 H19 126.0 . . ?
C19 C20 C16 107.1(5) . . ?
C19 C20 Co2 70.3(3) . . ?
C16 C20 Co2 68.6(3) . . ?
C19 C20 H20 126.4 . . ?
C16 C20 H20 126.4 . . ?
Co2 C20 H20 126.4 . . ?
C22 C21 C6 135.3(5) . . ?
C22 C21 C24 89.4(4) . . ?
C6 C21 C24 131.1(6) . . ?
C22 C21 Co2 67.7(3) . . ?
C6 C21 Co2 137.5(3) . . ?
C24 C21 Co2 68.4(3) . . ?
C21 C22 C23 91.2(5) . . ?
C21 C22 C49 135.5(5) . . ?
C23 C22 C49 132.3(5) . . ?
C21 C22 Co2 69.1(3) . . ?
C23 C22 Co2 68.3(3) . . ?
C49 C22 Co2 128.5(4) . . ?
C22 C23 C55 136.7(5) . . ?
C22 C23 C24 89.9(4) . . ?
C55 C23 C24 133.0(5) . . ?
C22 C23 Co2 68.2(3) . . ?
C55 C23 Co2 125.4(4) . . ?
C24 C23 Co2 69.2(3) . . ?
C61 C24 C23 133.3(5) . . ?
C61 C24 C21 136.8(5) . . ?
C23 C24 C21 89.5(5) . . ?
C61 C24 Co2 126.7(4) . . ?
C23 C24 Co2 67.3(3) . . ?
C21 C24 Co2 67.8(3) . . ?
N2 C25 O2 116.6(5) . . ?
N2 C25 C16 128.6(6) . . ?
O2 C25 C16 114.8(5) . . ?
O2 C26 C27 105.1(4) . . ?
O2 C26 H26A 110.7 . . ?
C27 C26 H26A 110.7 . . ?
O2 C26 H26B 110.7 . . ?
C27 C26 H26B 110.7 . . ?
H26A C26 H26B 108.8 . . ?
N2 C27 C28 111.1(5) . . ?
N2 C27 C26 101.0(4) . . ?
C28 C27 C26 116.4(5) . . ?
N2 C27 H27 109.3 . . ?
C28 C27 H27 109.3 . . ?
C26 C27 H27 109.3 . . ?
C27 C28 C29 109.3(5) . . ?
C27 C28 C30 112.8(5) . . ?
C29 C28 C30 111.9(5) . . ?
C27 C28 H28 107.6 . . ?
C29 C28 H28 107.6 . . ?
C30 C28 H28 107.6 . . ?
C28 C29 H29A 109.5 . . ?
C28 C29 H29B 109.5 . . ?
H29A C29 H29B 109.5 . . ?
C28 C29 H29C 109.5 . . ?
H29A C29 H29C 109.5 . . ?
H29B C29 H29C 109.5 . . ?
C28 C30 H30A 109.5 . . ?
C28 C30 H30B 109.5 . . ?
H30A C30 H30B 109.5 . . ?
C28 C30 H30C 109.5 . . ?
H30A C30 H30C 109.5 . . ?
H30B C30 H30C 109.5 . . ?
C32 C31 C36 117.4(6) . . ?
C32 C31 C7 122.7(5) . . ?
C36 C31 C7 119.9(5) . . ?
C33 C32 C31 121.3(6) . . ?
C33 C32 H32 119.4 . . ?
C31 C32 H32 119.4 . . ?
C32 C33 C34 120.5(6) . . ?
C32 C33 H33 119.8 . . ?
C34 C33 H33 119.8 . . ?
C35 C34 C33 119.1(6) . . ?
C35 C34 H34 120.4 . . ?
C33 C34 H34 120.4 . . ?
C36 C35 C34 120.4(6) . . ?
C36 C35 H35 119.8 . . ?
C34 C35 H35 119.8 . . ?
C35 C36 C31 121.3(6) . . ?
C35 C36 H36 119.3 . . ?
C31 C36 H36 119.3 . . ?
C38 C37 C42 117.9(5) . . ?
C38 C37 C8 119.5(5) . . ?
C42 C37 C8 122.6(5) . . ?
C39 C38 C37 121.3(6) . . ?
C39 C38 H38 119.3 . . ?
C37 C38 H38 119.3 . . ?
C40 C39 C38 119.0(6) . . ?
C40 C39 H39 120.5 . . ?
C38 C39 H39 120.5 . . ?
C41 C40 C39 121.0(6) . . ?
C41 C40 H40 119.5 . . ?
C39 C40 H40 119.5 . . ?
C40 C41 C42 120.2(6) . . ?
C40 C41 H41 119.9 . . ?
C42 C41 H41 119.9 . . ?
C41 C42 C37 120.6(6) . . ?
C41 C42 H42 119.7 . . ?
C37 C42 H42 119.7 . . ?
C48 C43 C44 117.1(5) . . ?
C48 C43 C9 122.2(5) . . ?
C44 C43 C9 120.8(5) . . ?
C45 C44 C43 121.8(6) . . ?
C45 C44 H44 119.1 . . ?
C43 C44 H44 119.1 . . ?
C44 C45 C46 120.7(6) . . ?
C44 C45 H45 119.7 . . ?
C46 C45 H45 119.7 . . ?
C45 C46 C47 119.1(6) . . ?
C45 C46 H46 120.4 . . ?
C47 C46 H46 120.4 . . ?
C46 C47 C48 120.3(6) . . ?
C46 C47 H47 119.8 . . ?
C48 C47 H47 119.8 . . ?
C43 C48 C47 120.8(5) . . ?
C43 C48 H48 119.6 . . ?
C47 C48 H48 119.6 . . ?
C54 C49 C50 117.2(6) . . ?
C54 C49 C22 122.1(5) . . ?
C50 C49 C22 120.5(5) . . ?
C51 C50 C49 120.9(6) . . ?
C51 C50 H50 119.6 . . ?
C49 C50 H50 119.6 . . ?
C52 C51 C50 120.7(6) . . ?
C52 C51 H51 119.6 . . ?
C50 C51 H51 119.6 . . ?
C51 C52 C53 119.0(6) . . ?
C51 C52 H52 120.5 . . ?
C53 C52 H52 120.5 . . ?
C54 C53 C52 120.6(6) . . ?
C54 C53 H53 119.7 . . ?
C52 C53 H53 119.7 . . ?
C53 C54 C49 121.5(6) . . ?
C53 C54 H54 119.2 . . ?
C49 C54 H54 119.2 . . ?
C60 C55 C56 117.2(5) . . ?
C60 C55 C23 121.0(6) . . ?
C56 C55 C23 121.8(5) . . ?
C57 C56 C55 121.4(6) . . ?
C57 C56 H56 119.3 . . ?
C55 C56 H56 119.3 . . ?
C56 C57 C58 120.3(7) . . ?
C56 C57 H57 119.9 . . ?
C58 C57 H57 119.9 . . ?
C57 C58 C59 120.3(6) . . ?
C57 C58 H58 119.9 . . ?
C59 C58 H58 119.9 . . ?
C58 C59 C60 118.5(6) . . ?
C58 C59 H59 120.7 . . ?
C60 C59 H59 120.7 . . ?
C55 C60 C59 122.3(6) . . ?
C55 C60 H60 118.8 . . ?
C59 C60 H60 118.8 . . ?
C66 C61 C62 117.0(6) . . ?
C66 C61 C24 122.9(5) . . ?
C62 C61 C24 119.9(5) . . ?
C63 C62 C61 120.8(6) . . ?
C63 C62 H62 119.6 . . ?
C61 C62 H62 119.6 . . ?
C64 C63 C62 120.8(6) . . ?
C64 C63 H63 119.6 . . ?
C62 C63 H63 119.6 . . ?
C63 C64 C65 119.4(7) . . ?
C63 C64 H64 120.3 . . ?
C65 C64 H64 120.3 . . ?
C64 C65 C66 120.8(7) . . ?
C64 C65 H65 119.6 . . ?
C66 C65 H65 119.6 . . ?
C61 C66 C65 121.2(6) . . ?
C61 C66 H66 119.4 . . ?
C65 C66 H66 119.4 . . ?

loop_
_geom_bond_atom_site_label_1
_geom_bond_atom_site_label_2
_geom_bond_distance
_geom_bond_site_symmetry_2
_geom_bond_publ_flag
Pd1 C2 1.978(5) . ?
Pd1 N2 2.002(5) . ?
Pd1 N1 2.054(5) . ?
Pd1 Cl1 2.3902(13) . ?
Co1 C8 1.985(5) . ?
Co1 C7 1.985(5) . ?
Co1 C9 1.997(5) . ?
Co1 C6 2.018(5) . ?
Co1 C5 2.067(6) . ?
Co1 C1 2.070(6) . ?
Co1 C4 2.080(5) . ?
Co1 C3 2.099(6) . ?
Co1 C2 2.131(5) . ?
Co2 C22 1.973(6) . ?
Co2 C23 1.975(5) . ?
Co2 C21 1.993(6) . ?
Co2 C24 2.002(5) . ?
Co2 C17 2.046(6) . ?
Co2 C18 2.053(6) . ?
Co2 C16 2.054(5) . ?
Co2 C20 2.082(5) . ?
Co2 C19 2.084(6) . ?
O1 C10 1.344(7) . ?
O1 C11 1.447(7) . ?
O2 C25 1.352(7) . ?
O2 C26 1.461(6) . ?
N1 C10 1.285(7) . ?
N1 C12 1.484(7) . ?
N2 C25 1.272(7) . ?
N2 C27 1.508(7) . ?
C1 C10 1.417(8) . ?
C1 C2 1.418(9) . ?
C1 C5 1.421(8) . ?
C2 C3 1.433(8) . ?
C3 C4 1.429(8) . ?
C3 H3 0.9800 . ?
C4 C5 1.405(10) . ?
C4 H4 0.9800 . ?
C5 H5 0.9800 . ?
C6 C9 1.460(7) . ?
C6 C21 1.483(8) . ?
C6 C7 1.487(8) . ?
C7 C31 1.454(8) . ?
C7 C8 1.484(7) . ?
C8 C9 1.454(8) . ?
C8 C37 1.466(7) . ?
C9 C43 1.470(8) . ?
C11 C12 1.542(8) . ?
C11 H11A 0.9700 . ?
C11 H11B 0.9700 . ?
C12 C13 1.515(8) . ?
C12 H12 0.9800 . ?
C13 C14 1.502(8) . ?
C13 C15 1.519(8) . ?
C13 H13 0.9800 . ?
C14 H14A 0.9600 . ?
C14 H14B 0.9600 . ?
C14 H14C 0.9600 . ?
C15 H15A 0.9600 . ?
C15 H15B 0.9600 . ?
C15 H15C 0.9600 . ?
C16 C17 1.416(7) . ?
C16 C20 1.437(8) . ?
C16 C25 1.460(8) . ?
C17 C18 1.395(8) . ?
C17 H17 0.9800 . ?
C18 C19 1.402(8) . ?
C18 H18 0.9800 . ?
C19 C20 1.411(7) . ?
C19 H19 0.9800 . ?
C20 H20 0.9800 . ?
C21 C22 1.459(9) . ?
C21 C24 1.490(7) . ?
C22 C23 1.461(7) . ?
C22 C49 1.463(8) . ?
C23 C55 1.472(7) . ?
C23 C24 1.475(8) . ?
C24 C61 1.455(8) . ?
C26 C27 1.513(8) . ?
C26 H26A 0.9700 . ?
C26 H26B 0.9700 . ?
C27 C28 1.511(8) . ?
C27 H27 0.9800 . ?
C28 C29 1.523(8) . ?
C28 C30 1.528(8) . ?
C28 H28 0.9800 . ?
C29 H29A 0.9600 . ?
C29 H29B 0.9600 . ?
C29 H29C 0.9600 . ?
C30 H30A 0.9600 . ?
C30 H30B 0.9600 . ?
C30 H30C 0.9600 . ?
C31 C32 1.391(7) . ?
C31 C36 1.411(8) . ?
C32 C33 1.366(8) . ?
C32 H32 0.9300 . ?
C33 C34 1.394(9) . ?
C33 H33 0.9300 . ?
C34 C35 1.384(8) . ?
C34 H34 0.9300 . ?
C35 C36 1.360(8) . ?
C35 H35 0.9300 . ?
C36 H36 0.9300 . ?
C37 C38 1.397(7) . ?
C37 C42 1.399(8) . ?
C38 C39 1.381(8) . ?
C38 H38 0.9300 . ?
C39 C40 1.378(9) . ?
C39 H39 0.9300 . ?
C40 C41 1.368(8) . ?
C40 H40 0.9300 . ?
C41 C42 1.376(8) . ?
C41 H41 0.9300 . ?
C42 H42 0.9300 . ?
C43 C48 1.384(8) . ?
C43 C44 1.402(6) . ?
C44 C45 1.358(8) . ?
C44 H44 0.9300 . ?
C45 C46 1.372(8) . ?
C45 H45 0.9300 . ?
C46 C47 1.377(8) . ?
C46 H46 0.9300 . ?
C47 C48 1.393(8) . ?
C47 H47 0.9300 . ?
C48 H48 0.9300 . ?
C49 C54 1.389(8) . ?
C49 C50 1.394(7) . ?
C50 C51 1.382(8) . ?
C50 H50 0.9300 . ?
C51 C52 1.365(8) . ?
C51 H51 0.9300 . ?
C52 C53 1.381(8) . ?
C52 H52 0.9300 . ?
C53 C54 1.366(8) . ?
C53 H53 0.9300 . ?
C54 H54 0.9300 . ?
C55 C60 1.374(7) . ?
C55 C56 1.407(8) . ?
C56 C57 1.360(8) . ?
C56 H56 0.9300 . ?
C57 C58 1.376(9) . ?
C57 H57 0.9300 . ?
C58 C59 1.388(9) . ?
C58 H58 0.9300 . ?
C59 C60 1.389(8) . ?
C59 H59 0.9300 . ?
C60 H60 0.9300 . ?
C61 C66 1.378(8) . ?
C61 C62 1.410(7) . ?
C62 C63 1.373(9) . ?
C62 H62 0.9300 . ?
C63 C64 1.363(9) . ?
C63 H63 0.9300 . ?
C64 C65 1.365(8) . ?
C64 H64 0.9300 . ?
C65 C66 1.380(8) . ?
C65 H65 0.9300 . ?
C66 H66 0.9300 . ?

loop_
_geom_torsion_atom_site_label_1
_geom_torsion_atom_site_label_2
_geom_torsion_atom_site_label_3
_geom_torsion_atom_site_label_4
_geom_torsion
_geom_torsion_site_symmetry_1
_geom_torsion_site_symmetry_2
_geom_torsion_site_symmetry_3
_geom_torsion_site_symmetry_4
_geom_torsion_publ_flag
C2 Pd1 N1 C10 1.6(4) . . . . ?
Cl1 Pd1 N1 C10 179.7(4) . . . . ?
C2 Pd1 N1 C12 175.3(6) . . . . ?
Cl1 Pd1 N1 C12 -6.5(5) . . . . ?
C2 Pd1 N2 C25 -102.7(5) . . . . ?
Cl1 Pd1 N2 C25 79.1(5) . . . . ?
C2 Pd1 N2 C27 74.6(4) . . . . ?
Cl1 Pd1 N2 C27 -103.6(4) . . . . ?
C8 Co1 C1 C10 60.6(6) . . . . ?
C7 Co1 C1 C10 12.0(6) . . . . ?
C9 Co1 C1 C10 80.3(11) . . . . ?
C6 Co1 C1 C10 -28.4(8) . . . . ?
C5 Co1 C1 C10 134.3(7) . . . . ?
C4 Co1 C1 C10 172.5(6) . . . . ?
C3 Co1 C1 C10 -143.6(6) . . . . ?
C2 Co1 C1 C10 -105.7(6) . . . . ?
C8 Co1 C1 C2 166.3(3) . . . . ?
C7 Co1 C1 C2 117.7(3) . . . . ?
C9 Co1 C1 C2 -174.0(8) . . . . ?
C6 Co1 C1 C2 77.3(5) . . . . ?
C5 Co1 C1 C2 -120.0(5) . . . . ?
C4 Co1 C1 C2 -81.8(4) . . . . ?
C3 Co1 C1 C2 -38.0(3) . . . . ?
C8 Co1 C1 C5 -73.7(4) . . . . ?
C7 Co1 C1 C5 -122.3(4) . . . . ?
C9 Co1 C1 C5 -53.9(11) . . . . ?
C6 Co1 C1 C5 -162.6(4) . . . . ?
C4 Co1 C1 C5 38.2(4) . . . . ?
C3 Co1 C1 C5 82.1(4) . . . . ?
C2 Co1 C1 C5 120.0(5) . . . . ?
C10 C1 C2 C3 -178.2(4) . . . . ?
C5 C1 C2 C3 -1.0(6) . . . . ?
Co1 C1 C2 C3 58.9(3) . . . . ?
C10 C1 C2 Pd1 -3.1(6) . . . . ?
C5 C1 C2 Pd1 174.0(4) . . . . ?
Co1 C1 C2 Pd1 -126.0(3) . . . . ?
C10 C1 C2 Co1 122.9(5) . . . . ?
C5 C1 C2 Co1 -60.0(4) . . . . ?
N2 Pd1 C2 C1 179.3(4) . . . . ?
N1 Pd1 C2 C1 1.0(4) . . . . ?
N2 Pd1 C2 C3 -8.0(6) . . . . ?
N1 Pd1 C2 C3 173.6(6) . . . . ?
N2 Pd1 C2 Co1 98.2(4) . . . . ?
N1 Pd1 C2 Co1 -80.1(4) . . . . ?
C8 Co1 C2 C1 -36.1(7) . . . . ?
C7 Co1 C2 C1 -83.8(4) . . . . ?
C9 Co1 C2 C1 176.5(5) . . . . ?
C6 Co1 C2 C1 -136.8(3) . . . . ?
C5 Co1 C2 C1 37.2(3) . . . . ?
C4 Co1 C2 C1 80.4(4) . . . . ?
C3 Co1 C2 C1 118.0(4) . . . . ?
C8 Co1 C2 C3 -154.1(6) . . . . ?
C7 Co1 C2 C3 158.2(3) . . . . ?
C9 Co1 C2 C3 58.5(6) . . . . ?
C6 Co1 C2 C3 105.2(3) . . . . ?
C5 Co1 C2 C3 -80.8(3) . . . . ?
C1 Co1 C2 C3 -118.0(4) . . . . ?
C4 Co1 C2 C3 -37.6(4) . . . . ?
C8 Co1 C2 Pd1 67.8(8) . . . . ?
C7 Co1 C2 Pd1 20.0(6) . . . . ?
C9 Co1 C2 Pd1 -79.7(7) . . . . ?
C6 Co1 C2 Pd1 -33.0(6) . . . . ?
C5 Co1 C2 Pd1 141.1(5) . . . . ?
C1 Co1 C2 Pd1 103.8(6) . . . . ?
C4 Co1 C2 Pd1 -175.8(5) . . . . ?
C3 Co1 C2 Pd1 -138.2(6) . . . . ?
C1 C2 C3 C4 1.3(6) . . . . ?
Pd1 C2 C3 C4 -171.7(4) . . . . ?
Co1 C2 C3 C4 59.6(3) . . . . ?
C1 C2 C3 Co1 -58.2(4) . . . . ?
Pd1 C2 C3 Co1 128.7(5) . . . . ?
C8 Co1 C3 C4 39.3(7) . . . . ?
C7 Co1 C3 C4 -172.6(6) . . . . ?
C9 Co1 C3 C4 86.8(4) . . . . ?
C6 Co1 C3 C4 138.7(4) . . . . ?
C5 Co1 C3 C4 -37.3(3) . . . . ?
C1 Co1 C3 C4 -81.3(4) . . . . ?
C2 Co1 C3 C4 -119.1(5) . . . . ?
C8 Co1 C3 C2 158.4(5) . . . . ?
C7 Co1 C3 C2 -53.5(7) . . . . ?
C9 Co1 C3 C2 -154.1(3) . . . . ?
C6 Co1 C3 C2 -102.2(4) . . . . ?
C5 Co1 C3 C2 81.8(4) . . . . ?
C1 Co1 C3 C2 37.8(3) . . . . ?
C4 Co1 C3 C2 119.1(5) . . . . ?
C2 C3 C4 C5 -1.1(6) . . . . ?
Co1 C3 C4 C5 59.8(4) . . . . ?
C2 C3 C4 Co1 -60.9(4) . . . . ?
C8 Co1 C4 C5 77.9(4) . . . . ?
C7 Co1 C4 C5 51.8(8) . . . . ?
C9 Co1 C4 C5 125.6(4) . . . . ?
C6 Co1 C4 C5 163.2(4) . . . . ?
C1 Co1 C4 C5 -38.7(3) . . . . ?
C3 Co1 C4 C5 -119.1(5) . . . . ?
C2 Co1 C4 C5 -81.8(4) . . . . ?
C8 Co1 C4 C3 -163.1(3) . . . . ?
C7 Co1 C4 C3 170.8(7) . . . . ?
C9 Co1 C4 C3 -115.3(3) . . . . ?
C6 Co1 C4 C3 -77.7(5) . . . . ?
C5 Co1 C4 C3 119.1(5) . . . . ?
C1 Co1 C4 C3 80.3(3) . . . . ?
C2 Co1 C4 C3 37.2(3) . . . . ?
C3 C4 C5 C1 0.5(6) . . . . ?
Co1 C4 C5 C1 60.9(4) . . . . ?
C3 C4 C5 Co1 -60.4(3) . . . . ?
C10 C1 C5 C4 176.5(6) . . . . ?
C2 C1 C5 C4 0.4(6) . . . . ?
Co1 C1 C5 C4 -61.3(4) . . . . ?
C10 C1 C5 Co1 -122.2(7) . . . . ?
C2 C1 C5 Co1 61.7(4) . . . . ?
C8 Co1 C5 C4 -118.7(4) . . . . ?
C7 Co1 C5 C4 -162.2(3) . . . . ?
C9 Co1 C5 C4 -78.0(4) . . . . ?
C6 Co1 C5 C4 -125.3(12) . . . . ?
C1 Co1 C5 C4 117.3(5) . . . . ?
C3 Co1 C5 C4 37.6(3) . . . . ?
C2 Co1 C5 C4 80.7(4) . . . . ?
C8 Co1 C5 C1 124.0(4) . . . . ?
C7 Co1 C5 C1 80.6(4) . . . . ?
C9 Co1 C5 C1 164.8(4) . . . . ?
C6 Co1 C5 C1 117.4(12) . . . . ?
C4 Co1 C5 C1 -117.3(5) . . . . ?
C3 Co1 C5 C1 -79.7(4) . . . . ?
C2 Co1 C5 C1 -36.6(4) . . . . ?
C8 Co1 C6 C9 48.8(3) . . . . ?
C7 Co1 C6 C9 99.5(4) . . . . ?
C5 Co1 C6 C9 56.0(13) . . . . ?
C1 Co1 C6 C9 159.7(4) . . . . ?
C4 Co1 C6 C9 -55.9(5) . . . . ?
C3 Co1 C6 C9 -105.0(4) . . . . ?
C2 Co1 C6 C9 -152.8(4) . . . . ?
C8 Co1 C6 C21 175.6(7) . . . . ?
C7 Co1 C6 C21 -133.8(7) . . . . ?
C9 Co1 C6 C21 126.8(8) . . . . ?
C5 Co1 C6 C21 -177.2(10) . . . . ?
C1 Co1 C6 C21 -73.5(8) . . . . ?
C4 Co1 C6 C21 70.9(7) . . . . ?
C3 Co1 C6 C21 21.8(7) . . . . ?
C2 Co1 C6 C21 -26.0(7) . . . . ?
C8 Co1 C6 C7 -50.6(3) . . . . ?
C9 Co1 C6 C7 -99.5(4) . . . . ?
C5 Co1 C6 C7 -43.5(13) . . . . ?
C1 Co1 C6 C7 60.2(5) . . . . ?
C4 Co1 C6 C7 -155.4(4) . . . . ?
C3 Co1 C6 C7 155.5(3) . . . . ?
C2 Co1 C6 C7 107.7(4) . . . . ?
C9 C6 C7 C31 169.2(6) . . . . ?
C21 C6 C7 C31 12.7(11) . . . . ?
Co1 C6 C7 C31 -124.7(7) . . . . ?
C9 C6 C7 C8 0.8(4) . . . . ?
C21 C6 C7 C8 -155.7(6) . . . . ?
Co1 C6 C7 C8 66.8(3) . . . . ?
C9 C6 C7 Co1 -66.1(3) . . . . ?
C21 C6 C7 Co1 137.4(6) . . . . ?
C8 Co1 C7 C31 -128.7(7) . . . . ?
C9 Co1 C7 C31 -177.7(6) . . . . ?
C6 Co1 C7 C31 133.6(7) . . . . ?
C5 Co1 C7 C31 -56.3(6) . . . . ?
C1 Co1 C7 C31 -12.8(6) . . . . ?
C4 Co1 C7 C31 -95.6(9) . . . . ?
C3 Co1 C7 C31 68.8(9) . . . . ?
C2 Co1 C7 C31 30.3(6) . . . . ?
C9 Co1 C7 C8 -49.0(3) . . . . ?
C6 Co1 C7 C8 -97.7(4) . . . . ?
C5 Co1 C7 C8 72.4(4) . . . . ?
C1 Co1 C7 C8 116.0(3) . . . . ?
C4 Co1 C7 C8 33.2(9) . . . . ?
C3 Co1 C7 C8 -162.4(5) . . . . ?
C2 Co1 C7 C8 159.1(3) . . . . ?
C8 Co1 C7 C6 97.7(4) . . . . ?
C9 Co1 C7 C6 48.7(3) . . . . ?
C5 Co1 C7 C6 170.1(3) . . . . ?
C1 Co1 C7 C6 -146.4(3) . . . . ?
C4 Co1 C7 C6 130.8(7) . . . . ?
C3 Co1 C7 C6 -64.7(7) . . . . ?
C2 Co1 C7 C6 -103.2(4) . . . . ?
C31 C7 C8 C9 -169.8(6) . . . . ?
C6 C7 C8 C9 -0.8(4) . . . . ?
Co1 C7 C8 C9 67.3(3) . . . . ?
C31 C7 C8 C37 2.4(10) . . . . ?
C6 C7 C8 C37 171.4(6) . . . . ?
Co1 C7 C8 C37 -120.5(6) . . . . ?
C31 C7 C8 Co1 122.9(6) . . . . ?
C6 C7 C8 Co1 -68.1(3) . . . . ?
C7 Co1 C8 C9 -98.9(4) . . . . ?
C6 Co1 C8 C9 -48.6(3) . . . . ?
C5 Co1 C8 C9 132.8(3) . . . . ?
C1 Co1 C8 C9 172.9(3) . . . . ?
C4 Co1 C8 C9 92.4(4) . . . . ?
C3 Co1 C8 C9 64.3(6) . . . . ?
C2 Co1 C8 C9 -160.3(5) . . . . ?
C7 Co1 C8 C37 129.8(7) . . . . ?
C9 Co1 C8 C37 -131.3(7) . . . . ?
C6 Co1 C8 C37 -180.0(6) . . . . ?
C5 Co1 C8 C37 1.5(6) . . . . ?
C1 Co1 C8 C37 41.6(6) . . . . ?
C4 Co1 C8 C37 -38.9(6) . . . . ?
C3 Co1 C8 C37 -67.1(8) . . . . ?
C2 Co1 C8 C37 68.3(9) . . . . ?
C9 Co1 C8 C7 98.9(4) . . . . ?
C6 Co1 C8 C7 50.2(3) . . . . ?
C5 Co1 C8 C7 -128.3(3) . . . . ?
C1 Co1 C8 C7 -88.2(4) . . . . ?
C4 Co1 C8 C7 -168.7(3) . . . . ?
C3 Co1 C8 C7 163.1(5) . . . . ?
C2 Co1 C8 C7 -61.5(7) . . . . ?
C37 C8 C9 C6 -171.3(6) . . . . ?
C7 C8 C9 C6 0.8(4) . . . . ?
Co1 C8 C9 C6 67.2(3) . . . . ?
C37 C8 C9 C43 1.4(11) . . . . ?
C7 C8 C9 C43 173.5(6) . . . . ?
Co1 C8 C9 C43 -120.1(6) . . . . ?
C37 C8 C9 Co1 121.5(7) . . . . ?
C7 C8 C9 Co1 -66.4(3) . . . . ?
C21 C6 C9 C8 157.7(6) . . . . ?
C7 C6 C9 C8 -0.8(4) . . . . ?
Co1 C6 C9 C8 -66.0(3) . . . . ?
C21 C6 C9 C43 -14.8(10) . . . . ?
C7 C6 C9 C43 -173.2(6) . . . . ?
Co1 C6 C9 C43 121.5(7) . . . . ?
C21 C6 C9 Co1 -136.3(6) . . . . ?
C7 C6 C9 Co1 65.3(3) . . . . ?
C7 Co1 C9 C8 50.3(3) . . . . ?
C6 Co1 C9 C8 100.1(5) . . . . ?
C5 Co1 C9 C8 -67.4(4) . . . . ?
C1 Co1 C9 C8 -24.3(11) . . . . ?
C4 Co1 C9 C8 -110.2(4) . . . . ?
C3 Co1 C9 C8 -154.5(3) . . . . ?
C2 Co1 C9 C8 164.7(4) . . . . ?
C8 Co1 C9 C6 -100.1(4) . . . . ?
C7 Co1 C9 C6 -49.8(3) . . . . ?
C5 Co1 C9 C6 -167.6(4) . . . . ?
C1 Co1 C9 C6 -124.5(9) . . . . ?
C4 Co1 C9 C6 149.6(4) . . . . ?
C3 Co1 C9 C6 105.3(4) . . . . ?
C2 Co1 C9 C6 64.5(6) . . . . ?
C8 Co1 C9 C43 128.1(6) . . . . ?
C7 Co1 C9 C43 178.4(6) . . . . ?
C6 Co1 C9 C43 -131.8(7) . . . . ?
C5 Co1 C9 C43 60.6(6) . . . . ?
C1 Co1 C9 C43 103.7(10) . . . . ?
C4 Co1 C9 C43 17.9(6) . . . . ?
C3 Co1 C9 C43 -26.5(6) . . . . ?
C2 Co1 C9 C43 -67.3(7) . . . . ?
C12 N1 C10 O1 0.3(7) . . . . ?
Pd1 N1 C10 O1 175.7(3) . . . . ?
C12 N1 C10 C1 -179.3(5) . . . . ?
Pd1 N1 C10 C1 -3.9(7) . . . . ?
C11 O1 C10 N1 -0.8(6) . . . . ?
C11 O1 C10 C1 178.8(5) . . . . ?
C2 C1 C10 N1 4.8(8) . . . . ?
C5 C1 C10 N1 -171.3(6) . . . . ?
Co1 C1 C10 N1 89.3(6) . . . . ?
C2 C1 C10 O1 -174.8(5) . . . . ?
C5 C1 C10 O1 9.1(11) . . . . ?
Co1 C1 C10 O1 -90.3(7) . . . . ?
C10 O1 C11 C12 1.0(6) . . . . ?
C10 N1 C12 C13 -124.5(5) . . . . ?
Pd1 N1 C12 C13 61.6(7) . . . . ?
C10 N1 C12 C11 0.3(6) . . . . ?
Pd1 N1 C12 C11 -173.6(4) . . . . ?
O1 C11 C12 N1 -0.8(6) . . . . ?
O1 C11 C12 C13 123.7(5) . . . . ?
N1 C12 C13 C14 174.6(5) . . . . ?
C11 C12 C13 C14 58.0(7) . . . . ?
N1 C12 C13 C15 49.5(7) . . . . ?
C11 C12 C13 C15 -67.1(7) . . . . ?
C22 Co2 C16 C17 -94.0(4) . . . . ?
C23 Co2 C16 C17 -46.3(6) . . . . ?
C21 Co2 C16 C17 -145.5(4) . . . . ?
C24 Co2 C16 C17 169.8(8) . . . . ?
C18 Co2 C16 C17 37.9(4) . . . . ?
C20 Co2 C16 C17 118.4(5) . . . . ?
C19 Co2 C16 C17 81.0(4) . . . . ?
C22 Co2 C16 C20 147.6(3) . . . . ?
C23 Co2 C16 C20 -164.7(4) . . . . ?
C21 Co2 C16 C20 96.1(4) . . . . ?
C24 Co2 C16 C20 51.4(10) . . . . ?
C17 Co2 C16 C20 -118.4(5) . . . . ?
C18 Co2 C16 C20 -80.6(4) . . . . ?
C19 Co2 C16 C20 -37.4(3) . . . . ?
C22 Co2 C16 C25 24.5(6) . . . . ?
C23 Co2 C16 C25 72.2(7) . . . . ?
C21 Co2 C16 C25 -27.1(7) . . . . ?
C24 Co2 C16 C25 -71.8(11) . . . . ?
C17 Co2 C16 C25 118.4(7) . . . . ?
C18 Co2 C16 C25 156.3(6) . . . . ?
C20 Co2 C16 C25 -123.1(7) . . . . ?
C19 Co2 C16 C25 -160.6(6) . . . . ?
C20 C16 C17 C18 -0.1(6) . . . . ?
C25 C16 C17 C18 176.2(5) . . . . ?
Co2 C16 C17 C18 -60.7(4) . . . . ?
C20 C16 C17 Co2 60.6(4) . . . . ?
C25 C16 C17 Co2 -123.0(5) . . . . ?
C22 Co2 C17 C18 -134.4(4) . . . . ?
C23 Co2 C17 C18 -86.4(4) . . . . ?
C21 Co2 C17 C18 -166.0(4) . . . . ?
C24 Co2 C17 C18 -56.4(7) . . . . ?
C16 Co2 C17 C18 118.0(5) . . . . ?
C20 Co2 C17 C18 79.8(4) . . . . ?
C19 Co2 C17 C18 36.8(3) . . . . ?
C22 Co2 C17 C16 107.6(4) . . . . ?
C23 Co2 C17 C16 155.6(3) . . . . ?
C21 Co2 C17 C16 76.0(6) . . . . ?
C24 Co2 C17 C16 -174.4(5) . . . . ?
C18 Co2 C17 C16 -118.0(5) . . . . ?
C20 Co2 C17 C16 -38.2(3) . . . . ?
C19 Co2 C17 C16 -81.2(4) . . . . ?
C16 C17 C18 C19 0.0(7) . . . . ?
Co2 C17 C18 C19 -60.6(4) . . . . ?
C16 C17 C18 Co2 60.5(4) . . . . ?
C22 Co2 C18 C17 71.0(5) . . . . ?
C23 Co2 C18 C17 109.0(4) . . . . ?
C21 Co2 C18 C17 152.6(10) . . . . ?
C24 Co2 C18 C17 154.1(3) . . . . ?
C16 Co2 C18 C17 -38.4(3) . . . . ?
C20 Co2 C18 C17 -82.8(4) . . . . ?
C19 Co2 C18 C17 -120.0(5) . . . . ?
C22 Co2 C18 C19 -168.9(3) . . . . ?
C23 Co2 C18 C19 -131.0(3) . . . . ?
C21 Co2 C18 C19 -87.4(11) . . . . ?
C24 Co2 C18 C19 -85.9(4) . . . . ?
C17 Co2 C18 C19 120.0(5) . . . . ?
C16 Co2 C18 C19 81.6(4) . . . . ?
C20 Co2 C18 C19 37.2(3) . . . . ?
C17 C18 C19 C20 0.1(6) . . . . ?
Co2 C18 C19 C20 -59.5(4) . . . . ?
C17 C18 C19 Co2 59.6(4) . . . . ?
C23 Co2 C19 C18 67.3(4) . . . . ?
C21 Co2 C19 C18 158.6(3) . . . . ?
C24 Co2 C19 C18 114.5(4) . . . . ?
C17 Co2 C19 C18 -36.9(3) . . . . ?
C16 Co2 C19 C18 -80.9(4) . . . . ?
C20 Co2 C19 C18 -119.4(5) . . . . ?
C23 Co2 C19 C20 -173.3(4) . . . . ?
C21 Co2 C19 C20 -82.0(4) . . . . ?
C24 Co2 C19 C20 -126.2(3) . . . . ?
C17 Co2 C19 C20 82.4(4) . . . . ?
C18 Co2 C19 C20 119.4(5) . . . . ?
C16 Co2 C19 C20 38.4(3) . . . . ?
C18 C19 C20 C16 -0.2(6) . . . . ?
Co2 C19 C20 C16 -59.0(4) . . . . ?
C18 C19 C20 Co2 58.8(4) . . . . ?
C17 C16 C20 C19 0.1(6) . . . . ?
C25 C16 C20 C19 -176.0(5) . . . . ?
Co2 C16 C20 C19 60.0(4) . . . . ?
C17 C16 C20 Co2 -59.9(4) . . . . ?
C25 C16 C20 Co2 123.9(6) . . . . ?
C22 Co2 C20 C19 178.3(5) . . . . ?
C23 Co2 C20 C19 24.0(12) . . . . ?
C21 Co2 C20 C19 129.2(4) . . . . ?
C24 Co2 C20 C19 76.0(4) . . . . ?
C17 Co2 C20 C19 -80.5(4) . . . . ?
C18 Co2 C20 C19 -37.2(4) . . . . ?
C16 Co2 C20 C19 -118.4(5) . . . . ?
C22 Co2 C20 C16 -63.3(6) . . . . ?
C23 Co2 C20 C16 142.4(10) . . . . ?
C21 Co2 C20 C16 -112.4(4) . . . . ?
C24 Co2 C20 C16 -165.6(3) . . . . ?
C17 Co2 C20 C16 38.0(3) . . . . ?
C18 Co2 C20 C16 81.2(4) . . . . ?
C19 Co2 C20 C16 118.4(5) . . . . ?
C9 C6 C21 C22 37.8(10) . . . . ?
C7 C6 C21 C22 -173.7(6) . . . . ?
Co1 C6 C21 C22 -65.1(9) . . . . ?
C9 C6 C21 C24 -111.4(7) . . . . ?
C7 C6 C21 C24 37.1(9) . . . . ?
Co1 C6 C21 C24 145.7(5) . . . . ?
C9 C6 C21 Co2 145.4(6) . . . . ?
C7 C6 C21 Co2 -66.2(10) . . . . ?
Co1 C6 C21 Co2 42.4(10) . . . . ?
C23 Co2 C21 C22 -49.2(3) . . . . ?
C24 Co2 C21 C22 -98.6(4) . . . . ?
C17 Co2 C21 C22 44.1(5) . . . . ?
C18 Co2 C21 C22 -96.8(12) . . . . ?
C16 Co2 C21 C22 95.9(3) . . . . ?
C20 Co2 C21 C22 144.9(3) . . . . ?
C19 Co2 C21 C22 -167.9(3) . . . . ?
C22 Co2 C21 C6 -133.5(8) . . . . ?
C23 Co2 C21 C6 177.3(8) . . . . ?
C24 Co2 C21 C6 127.9(9) . . . . ?
C17 Co2 C21 C6 -89.4(9) . . . . ?
C18 Co2 C21 C6 129.7(9) . . . . ?
C16 Co2 C21 C6 -37.6(8) . . . . ?
C20 Co2 C21 C6 11.4(8) . . . . ?
C19 Co2 C21 C6 58.6(8) . . . . ?
C22 Co2 C21 C24 98.6(4) . . . . ?
C23 Co2 C21 C24 49.4(3) . . . . ?
C17 Co2 C21 C24 142.7(4) . . . . ?
C18 Co2 C21 C24 1.8(13) . . . . ?
C16 Co2 C21 C24 -165.5(3) . . . . ?
C20 Co2 C21 C24 -116.6(3) . . . . ?
C19 Co2 C21 C24 -69.3(4) . . . . ?
C6 C21 C22 C23 -157.9(6) . . . . ?
C24 C21 C22 C23 -0.6(4) . . . . ?
Co2 C21 C22 C23 66.2(3) . . . . ?
C6 C21 C22 C49 11.6(11) . . . . ?
C24 C21 C22 C49 168.9(6) . . . . ?
Co2 C21 C22 C49 -124.3(7) . . . . ?
C6 C21 C22 Co2 135.8(6) . . . . ?
C24 C21 C22 Co2 -66.9(3) . . . . ?
C23 Co2 C22 C21 100.1(4) . . . . ?
C24 Co2 C22 C21 50.2(3) . . . . ?
C17 Co2 C22 C21 -159.1(3) . . . . ?
C18 Co2 C22 C21 159.2(3) . . . . ?
C16 Co2 C22 C21 -113.8(3) . . . . ?
C20 Co2 C22 C21 -71.7(5) . . . . ?
C21 Co2 C22 C23 -100.1(4) . . . . ?
C24 Co2 C22 C23 -49.9(3) . . . . ?
C17 Co2 C22 C23 100.8(4) . . . . ?
C18 Co2 C22 C23 59.1(5) . . . . ?
C16 Co2 C22 C23 146.1(3) . . . . ?
C20 Co2 C22 C23 -171.9(4) . . . . ?
C23 Co2 C22 C49 -127.6(6) . . . . ?
C21 Co2 C22 C49 132.3(6) . . . . ?
C24 Co2 C22 C49 -177.5(6) . . . . ?
C17 Co2 C22 C49 -26.8(6) . . . . ?
C18 Co2 C22 C49 -68.5(6) . . . . ?
C16 Co2 C22 C49 18.5(6) . . . . ?
C20 Co2 C22 C49 60.6(7) . . . . ?
C21 C22 C23 C55 173.9(6) . . . . ?
C49 C22 C23 C55 3.9(11) . . . . ?
Co2 C22 C23 C55 -119.1(7) . . . . ?
C21 C22 C23 C24 0.6(4) . . . . ?
C49 C22 C23 C24 -169.4(6) . . . . ?
Co2 C22 C23 C24 67.6(3) . . . . ?
C21 C22 C23 Co2 -66.9(3) . . . . ?
C49 C22 C23 Co2 123.0(6) . . . . ?
C21 Co2 C23 C22 48.8(3) . . . . ?
C24 Co2 C23 C22 98.6(4) . . . . ?
C17 Co2 C23 C22 -100.3(4) . . . . ?
C18 Co2 C23 C22 -142.1(4) . . . . ?
C16 Co2 C23 C22 -69.2(5) . . . . ?
C20 Co2 C23 C22 160.8(10) . . . . ?
C19 Co2 C23 C22 -179.9(4) . . . . ?
C22 Co2 C23 C55 132.7(7) . . . . ?
C21 Co2 C23 C55 -178.5(6) . . . . ?
C24 Co2 C23 C55 -128.7(6) . . . . ?
C17 Co2 C23 C55 32.4(6) . . . . ?
C18 Co2 C23 C55 -9.4(6) . . . . ?
C16 Co2 C23 C55 63.4(7) . . . . ?
C20 Co2 C23 C55 -66.5(13) . . . . ?
C19 Co2 C23 C55 -47.2(6) . . . . ?
C22 Co2 C23 C24 -98.6(4) . . . . ?
C21 Co2 C23 C24 -49.8(3) . . . . ?
C17 Co2 C23 C24 161.1(3) . . . . ?
C18 Co2 C23 C24 119.4(3) . . . . ?
C16 Co2 C23 C24 -167.8(4) . . . . ?
C20 Co2 C23 C24 62.2(11) . . . . ?
C19 Co2 C23 C24 81.5(4) . . . . ?
C22 C23 C24 C61 173.6(6) . . . . ?
C55 C23 C24 C61 -0.1(10) . . . . ?
Co2 C23 C24 C61 -119.7(6) . . . . ?
C22 C23 C24 C21 -0.6(4) . . . . ?
C55 C23 C24 C21 -174.3(6) . . . . ?
Co2 C23 C24 C21 66.0(3) . . . . ?
C22 C23 C24 Co2 -66.7(3) . . . . ?
C55 C23 C24 Co2 119.6(6) . . . . ?
C22 C21 C24 C61 -173.2(6) . . . . ?
C6 C21 C24 C61 -14.4(10) . . . . ?
Co2 C21 C24 C61 120.6(7) . . . . ?
C22 C21 C24 C23 0.6(4) . . . . ?
C6 C21 C24 C23 159.5(5) . . . . ?
Co2 C21 C24 C23 -65.5(3) . . . . ?
C22 C21 C24 Co2 66.2(3) . . . . ?
C6 C21 C24 Co2 -135.0(5) . . . . ?
C22 Co2 C24 C61 177.8(6) . . . . ?
C23 Co2 C24 C61 128.0(6) . . . . ?
C21 Co2 C24 C61 -132.7(6) . . . . ?
C17 Co2 C24 C61 86.7(7) . . . . ?
C18 Co2 C24 C61 47.8(6) . . . . ?
C16 Co2 C24 C61 -78.3(10) . . . . ?
C20 Co2 C24 C61 -37.1(6) . . . . ?
C19 Co2 C24 C61 4.6(5) . . . . ?
C22 Co2 C24 C23 49.8(3) . . . . ?
C21 Co2 C24 C23 99.3(4) . . . . ?
C17 Co2 C24 C23 -41.3(6) . . . . ?
C18 Co2 C24 C23 -80.2(4) . . . . ?
C16 Co2 C24 C23 153.7(8) . . . . ?
C20 Co2 C24 C23 -165.1(3) . . . . ?
C19 Co2 C24 C23 -123.4(3) . . . . ?
C22 Co2 C24 C21 -49.5(3) . . . . ?
C23 Co2 C24 C21 -99.3(4) . . . . ?
C17 Co2 C24 C21 -140.5(5) . . . . ?
C18 Co2 C24 C21 -179.5(4) . . . . ?
C16 Co2 C24 C21 54.4(10) . . . . ?
C20 Co2 C24 C21 95.6(4) . . . . ?
C19 Co2 C24 C21 137.3(4) . . . . ?
C27 N2 C25 O2 -4.9(7) . . . . ?
Pd1 N2 C25 O2 172.7(4) . . . . ?
C27 N2 C25 C16 172.3(5) . . . . ?
Pd1 N2 C25 C16 -10.1(9) . . . . ?
C26 O2 C25 N2 -8.1(7) . . . . ?
C26 O2 C25 C16 174.4(5) . . . . ?
C17 C16 C25 N2 -175.6(6) . . . . ?
C20 C16 C25 N2 -0.1(10) . . . . ?
Co2 C16 C25 N2 94.3(7) . . . . ?
C17 C16 C25 O2 1.6(8) . . . . ?
C20 C16 C25 O2 177.2(5) . . . . ?
Co2 C16 C25 O2 -88.5(6) . . . . ?
C25 O2 C26 C27 17.1(6) . . . . ?
C25 N2 C27 C28 -109.2(5) . . . . ?
Pd1 N2 C27 C28 72.9(5) . . . . ?
C25 N2 C27 C26 14.9(6) . . . . ?
Pd1 N2 C27 C26 -162.9(4) . . . . ?
O2 C26 C27 N2 -18.8(5) . . . . ?
O2 C26 C27 C28 101.5(5) . . . . ?
N2 C27 C28 C29 -171.5(5) . . . . ?
C26 C27 C28 C29 73.6(6) . . . . ?
N2 C27 C28 C30 63.4(7) . . . . ?
C26 C27 C28 C30 -51.4(7) . . . . ?
C8 C7 C31 C32 -154.7(6) . . . . ?
C6 C7 C31 C32 41.3(9) . . . . ?
Co1 C7 C31 C32 -59.3(7) . . . . ?
C8 C7 C31 C36 25.8(9) . . . . ?
C6 C7 C31 C36 -138.2(6) . . . . ?
Co1 C7 C31 C36 121.3(5) . . . . ?
C36 C31 C32 C33 -0.1(8) . . . . ?
C7 C31 C32 C33 -179.6(5) . . . . ?
C31 C32 C33 C34 -0.5(9) . . . . ?
C32 C33 C34 C35 0.6(8) . . . . ?
C33 C34 C35 C36 -0.1(8) . . . . ?
C34 C35 C36 C31 -0.5(8) . . . . ?
C32 C31 C36 C35 0.6(8) . . . . ?
C7 C31 C36 C35 -179.9(5) . . . . ?
C9 C8 C37 C38 30.3(9) . . . . ?
C7 C8 C37 C38 -138.6(6) . . . . ?
Co1 C8 C37 C38 126.9(5) . . . . ?
C9 C8 C37 C42 -151.1(6) . . . . ?
C7 C8 C37 C42 39.9(9) . . . . ?
Co1 C8 C37 C42 -54.5(8) . . . . ?
C42 C37 C38 C39 0.9(8) . . . . ?
C8 C37 C38 C39 179.5(5) . . . . ?
C37 C38 C39 C40 0.8(9) . . . . ?
C38 C39 C40 C41 -1.7(9) . . . . ?
C39 C40 C41 C42 0.9(9) . . . . ?
C40 C41 C42 C37 0.8(9) . . . . ?
C38 C37 C42 C41 -1.6(8) . . . . ?
C8 C37 C42 C41 179.8(5) . . . . ?
C8 C9 C43 C48 -139.6(6) . . . . ?
C6 C9 C43 C48 30.1(10) . . . . ?
Co1 C9 C43 C48 127.3(5) . . . . ?
C8 C9 C43 C44 39.8(9) . . . . ?
C6 C9 C43 C44 -150.5(6) . . . . ?
Co1 C9 C43 C44 -53.3(8) . . . . ?
C48 C43 C44 C45 -2.5(10) . . . . ?
C9 C43 C44 C45 178.0(6) . . . . ?
C43 C44 C45 C46 -2.2(10) . . . . ?
C44 C45 C46 C47 4.1(10) . . . . ?
C45 C46 C47 C48 -1.2(10) . . . . ?
C44 C43 C48 C47 5.4(9) . . . . ?
C9 C43 C48 C47 -175.2(6) . . . . ?
C46 C47 C48 C43 -3.6(10) . . . . ?
C21 C22 C49 C54 -149.8(6) . . . . ?
C23 C22 C49 C54 15.9(10) . . . . ?
Co2 C22 C49 C54 110.9(6) . . . . ?
C21 C22 C49 C50 24.7(10) . . . . ?
C23 C22 C49 C50 -169.6(6) . . . . ?
Co2 C22 C49 C50 -74.6(7) . . . . ?
C54 C49 C50 C51 -0.6(9) . . . . ?
C22 C49 C50 C51 -175.4(6) . . . . ?
C49 C50 C51 C52 1.8(10) . . . . ?
C50 C51 C52 C53 -1.7(9) . . . . ?
C51 C52 C53 C54 0.6(9) . . . . ?
C52 C53 C54 C49 0.6(9) . . . . ?
C50 C49 C54 C53 -0.5(9) . . . . ?
C22 C49 C54 C53 174.2(5) . . . . ?
C22 C23 C55 C60 -134.8(7) . . . . ?
C24 C23 C55 C60 36.0(9) . . . . ?
Co2 C23 C55 C60 129.9(5) . . . . ?
C22 C23 C55 C56 45.1(9) . . . . ?
C24 C23 C55 C56 -144.1(6) . . . . ?
Co2 C23 C55 C56 -50.2(8) . . . . ?
C60 C55 C56 C57 -2.9(9) . . . . ?
C23 C55 C56 C57 177.2(5) . . . . ?
C55 C56 C57 C58 1.0(10) . . . . ?
C56 C57 C58 C59 1.2(10) . . . . ?
C57 C58 C59 C60 -1.3(9) . . . . ?
C56 C55 C60 C59 2.7(9) . . . . ?
C23 C55 C60 C59 -177.4(5) . . . . ?
C58 C59 C60 C55 -0.7(9) . . . . ?
C23 C24 C61 C66 -145.1(6) . . . . ?
C21 C24 C61 C66 26.4(10) . . . . ?
Co2 C24 C61 C66 122.5(5) . . . . ?
C23 C24 C61 C62 29.3(9) . . . . ?
C21 C24 C61 C62 -159.2(6) . . . . ?
Co2 C24 C61 C62 -63.1(7) . . . . ?
C66 C61 C62 C63 0.8(8) . . . . ?
C24 C61 C62 C63 -173.9(5) . . . . ?
C61 C62 C63 C64 -1.4(9) . . . . ?
C62 C63 C64 C65 0.4(9) . . . . ?
C63 C64 C65 C66 1.2(9) . . . . ?
C62 C61 C66 C65 0.8(8) . . . . ?
C24 C61 C66 C65 175.4(5) . . . . ?
C64 C65 C66 C61 -1.9(9) . . . . ?
